data_4127811
loop_
_publ_author_name
'Wang, Jinlian'
'Chu, Ming'
'Fan, Jian-Xun'
'Lau, Tsz-Ki'
'Ren, Ai-Min'
'Lu, Xinhui'
'Miao, Qian'

_publ_section_title
;
 Crystal Engineering of Biphenylene-Containing Acenes for High-Mobility
 Organic Semiconductors.
;
_journal_issue 8
_journal_name_full 'Journal of the American Chemical Society'
_journal_page_first 3589
_journal_page_last 3596
_journal_paper_doi 10.1021/jacs.8b12671
_journal_volume 141
_journal_year 2019
_chemical_formula_sum 'C80 H106 Si2'
_chemical_formula_weight 1123.82
_chemical_name_systematic
5,9,14,18-tetrahexyl-7,16-bis(triisopropylethynyl)bisnaphtho[2',3':3,4]cyclobut[1,2-b:1',2'-i]anthracene
_space_group_crystal_system triclinic
_space_group_IT_number 2
_space_group_name_Hall '-P 1'
_space_group_name_H-M_alt 'P -1'
_symmetry_space_group_name_Hall '-P 1'
_symmetry_space_group_name_H-M 'P -1'
_atom_sites_solution_hydrogens geom
_audit_creation_method SHELXL-2014/6
_cell_angle_alpha 83.5564(15)
_cell_angle_beta 78.4471(15)
_cell_angle_gamma 64.2983(14)
_cell_formula_units_Z 1
_cell_length_a 11.9595(7)
_cell_length_b 12.1909(7)
_cell_length_c 13.5416(8)
_cell_measurement_reflns_used 168
_cell_measurement_temperature 298(2)
_cell_measurement_theta_max 15
_cell_measurement_theta_min 15
_cell_volume 1742.23(18)
_computing_cell_refinement 'BRUKER D8VENTURE DIFFRACTOMETER'
_computing_data_collection 'BRUKER D8VENTURE DIFFRACTOMETER'
_computing_data_reduction 'BRUKER D8VENTURE DIFFRACTOMETER'
_computing_molecular_graphics 'BRUKER SHELXTL'
_computing_publication_material 'BRUKER SHELXTL'
_computing_structure_refinement 'SHELXL-2014/6 (Sheldrick, 2014)'
_diffrn_ambient_temperature 298(2)
_diffrn_measured_fraction_theta_full 0.999
_diffrn_measured_fraction_theta_max 0.999
_diffrn_measurement_device_type 'BRUKER D8VENTURE DIFFRACTOMETER'
_diffrn_measurement_method 'PHI & OMEGA SCAN'
_diffrn_radiation_type MoK\a
_diffrn_radiation_wavelength 0.71073
_diffrn_reflns_av_R_equivalents 0.0814
_diffrn_reflns_av_unetI/netI 0.0560
_diffrn_reflns_Laue_measured_fraction_full 0.999
_diffrn_reflns_Laue_measured_fraction_max 0.999
_diffrn_reflns_limit_h_max 14
_diffrn_reflns_limit_h_min -14
_diffrn_reflns_limit_k_max 14
_diffrn_reflns_limit_k_min -14
_diffrn_reflns_limit_l_max 16
_diffrn_reflns_limit_l_min -16
_diffrn_reflns_number 57508
_diffrn_reflns_point_group_measured_fraction_full 0.999
_diffrn_reflns_point_group_measured_fraction_max 0.999
_diffrn_reflns_theta_full 25.242
_diffrn_reflns_theta_max 25.248
_diffrn_reflns_theta_min 2.245
_exptl_absorpt_coefficient_mu 0.092
_exptl_absorpt_correction_T_max 0.7456
_exptl_absorpt_correction_T_min 0.6609
_exptl_absorpt_correction_type multi-scan
_exptl_crystal_colour colourless
_exptl_crystal_density_diffrn 1.071
_exptl_crystal_description block
_exptl_crystal_F_000 614
_exptl_crystal_size_max 0.500
_exptl_crystal_size_mid 0.400
_exptl_crystal_size_min 0.300
_refine_diff_density_max 0.459
_refine_diff_density_min -0.342
_refine_diff_density_rms 0.088
_refine_ls_extinction_method none
_refine_ls_goodness_of_fit_ref 1.070
_refine_ls_hydrogen_treatment constr
_refine_ls_matrix_type full
_refine_ls_number_parameters 370
_refine_ls_number_reflns 6328
_refine_ls_number_restraints 8
_refine_ls_restrained_S_all 1.096
_refine_ls_R_factor_all 0.1517
_refine_ls_R_factor_gt 0.0940
_refine_ls_shift/su_max 0.001
_refine_ls_shift/su_mean 0.000
_refine_ls_structure_factor_coef Fsqd
_refine_ls_weighting_details 'w=1/[\s^2^(Fo^2^)+(0.1049P)^2^+1.6887P] where P=(Fo^2^+2Fc^2^)/3'
_refine_ls_weighting_scheme calc
_refine_ls_wR_factor_gt 0.2228
_refine_ls_wR_factor_ref 0.2566
_reflns_Friedel_coverage 0.000
_reflns_number_gt 3827
_reflns_number_total 6328
_reflns_threshold_expression 'I > 2\s(I)'
_cod_data_source_file ja8b12671_si_003.cif
_cod_data_source_block 1c
_cod_database_code 4127811
_shelx_space_group_comment
;
The symmetry employed for this shelxl refinement is uniquely defined
by the following loop, which should always be used as a source of
symmetry information in preference to the above space-group names.
They are only intended as comments.
;
_shelx_estimated_absorpt_t_min 0.955
_shelx_estimated_absorpt_t_max 0.973
_shelxl_version_number 2014/6

loop_
_space_group_symop_operation_xyz
'x, y, z'
'-x, -y, -z'

loop_
_atom_site_label
_atom_site_type_symbol
_atom_site_fract_x
_atom_site_fract_y
_atom_site_fract_z
_atom_site_U_iso_or_equiv
_atom_site_adp_type
_atom_site_occupancy
_atom_site_site_symmetry_order
_atom_site_calc_flag
_atom_site_refinement_flags_posn
_atom_site_refinement_flags_adp
Si1 Si 0.71241(10) 0.75076(10) 0.17454(8) 0.0526(4) Uani 1 1 d . .
C1 C 0.6397(5) 0.9143(4) 0.2108(4) 0.0932(17) Uani 1 1 d D .
H1A H 0.6653 0.9133 0.2755 0.112 Uiso 1 1 calc R U
C2 C 0.6923(6) 0.9934(5) 0.1398(5) 0.115(2) Uani 1 1 d . .
H2A H 0.7826 0.9535 0.1283 0.172 Uiso 1 1 calc R U
H2B H 0.6626 1.0058 0.0769 0.172 Uiso 1 1 calc R U
H2C H 0.6648 1.0706 0.1697 0.172 Uiso 1 1 calc R U
C3 C 0.4981(6) 0.9724(6) 0.2318(7) 0.162(4) Uani 1 1 d D .
H3A H 0.4685 0.9202 0.2766 0.243 Uiso 1 1 calc R U
H3B H 0.4687 1.0495 0.2625 0.243 Uiso 1 1 calc R U
H3C H 0.4666 0.9847 0.1697 0.243 Uiso 1 1 calc R U
C4 C 0.6812(5) 0.7192(6) 0.0530(4) 0.0919(16) Uani 1 1 d . .
H4A H 0.7248 0.6304 0.0481 0.110 Uiso 1 1 calc R U
C5 C 0.7432(7) 0.7674(7) -0.0409(4) 0.126(2) Uani 1 1 d . .
H5A H 0.8292 0.7461 -0.0358 0.190 Uiso 1 1 calc R U
H5B H 0.7409 0.7318 -0.0998 0.190 Uiso 1 1 calc R U
H5C H 0.6986 0.8543 -0.0461 0.190 Uiso 1 1 calc R U
C6 C 0.5457(7) 0.7480(10) 0.0522(6) 0.184(4) Uani 1 1 d . .
H6A H 0.5124 0.7155 0.1128 0.276 Uiso 1 1 calc R U
H6B H 0.4979 0.8347 0.0485 0.276 Uiso 1 1 calc R U
H6C H 0.5402 0.7121 -0.0052 0.276 Uiso 1 1 calc R U
C7 C 0.8861(4) 0.6849(4) 0.1739(3) 0.0677(12) Uani 1 1 d . .
H7A H 0.9210 0.7285 0.1207 0.081 Uiso 1 1 calc R U
C8 C 0.9525(5) 0.5504(5) 0.1490(4) 0.0966(17) Uani 1 1 d . .
H8A H 0.9327 0.5389 0.0868 0.145 Uiso 1 1 calc R U
H8B H 1.0419 0.5233 0.1425 0.145 Uiso 1 1 calc R U
H8C H 0.9248 0.5041 0.2022 0.145 Uiso 1 1 calc R U
C9 C 0.9173(6) 0.7035(6) 0.2726(5) 0.111(2) Uani 1 1 d . .
H9A H 0.8754 0.7883 0.2881 0.166 Uiso 1 1 calc R U
H9B H 0.8896 0.6573 0.3258 0.166 Uiso 1 1 calc R U
H9C H 1.0067 0.6766 0.2662 0.166 Uiso 1 1 calc R U
C10 C 0.6475(3) 0.6697(3) 0.2748(3) 0.0555(10) Uani 1 1 d . .
C11 C 0.6059(3) 0.6175(3) 0.3420(3) 0.0457(9) Uani 1 1 d . .
C12 C 0.5526(3) 0.5575(3) 0.4221(3) 0.0435(9) Uani 1 1 d . .
C13 C 0.6340(3) 0.4532(3) 0.4700(2) 0.0434(9) Uani 1 1 d . .
C14 C 0.7679(3) 0.4063(3) 0.4407(3) 0.0463(9) Uani 1 1 d . .
H14A H 0.8045 0.4432 0.3888 0.056 Uiso 1 1 calc R U
C15 C 0.8384(3) 0.3069(3) 0.4911(3) 0.0472(9) Uani 1 1 d . .
C16 C 0.9670(3) 0.2147(3) 0.5052(3) 0.0479(9) Uani 1 1 d . .
C17 C 1.0926(3) 0.1766(4) 0.4723(3) 0.0516(10) Uani 1 1 d . .
C18 C 1.1698(4) 0.0683(4) 0.5240(3) 0.0533(10) Uani 1 1 d . .
C19 C 1.3016(4) 0.0172(4) 0.4977(3) 0.0666(12) Uani 1 1 d . .
H19A H 1.3386 0.0556 0.4475 0.080 Uiso 1 1 calc R U
C20 C 1.3768(4) -0.0863(5) 0.5432(4) 0.0794(14) Uani 1 1 d . .
H20A H 1.4638 -0.1168 0.5246 0.095 Uiso 1 1 calc R U
C21 C 1.3250(5) -0.1461(4) 0.6167(4) 0.0778(13) Uani 1 1 d . .
H21A H 1.3769 -0.2181 0.6464 0.093 Uiso 1 1 calc R U
C22 C 1.1968(4) -0.1002(4) 0.6465(3) 0.0655(11) Uani 1 1 d . .
H22A H 1.1633 -0.1409 0.6972 0.079 Uiso 1 1 calc R U
C23 C 1.1149(4) 0.0071(3) 0.6022(3) 0.0526(10) Uani 1 1 d . .
C24 C 0.9797(4) 0.0532(3) 0.6345(3) 0.0506(9) Uani 1 1 d . .
C25 C 0.9133(3) 0.1544(3) 0.5841(3) 0.0470(9) Uani 1 1 d . .
C26 C 0.7841(3) 0.2474(3) 0.5717(3) 0.0466(9) Uani 1 1 d . .
C27 C 0.6594(3) 0.2875(3) 0.6019(3) 0.0469(9) Uani 1 1 d . .
H27A H 0.6260 0.2483 0.6540 0.056 Uiso 1 1 calc R U
C28 C 0.5794(3) 0.3939(3) 0.5503(3) 0.0432(9) Uani 1 1 d . .
C29 C 1.1439(4) 0.2451(4) 0.3908(3) 0.0608(11) Uani 1 1 d . .
H29A H 1.0825 0.2864 0.3464 0.073 Uiso 1 1 calc R U
H29B H 1.2196 0.1874 0.3511 0.073 Uiso 1 1 calc R U
C30 C 1.1745(6) 0.3377(5) 0.4306(4) 0.1036(19) Uani 1 1 d . .
H30A H 1.1035 0.3858 0.4800 0.124 Uiso 1 1 calc R U
H30B H 1.2460 0.2948 0.4652 0.124 Uiso 1 1 calc R U
C31 C 1.2045(7) 0.4229(7) 0.3516(6) 0.150(3) Uani 1 1 d D .
H31A H 1.1562 0.4365 0.2982 0.180 Uiso 1 1 calc R U
H31B H 1.1781 0.5007 0.3817 0.180 Uiso 1 1 calc R U
C32 C 1.3358(7) 0.3786(8) 0.3082(5) 0.152(3) Uani 1 1 d D .
H32A H 1.3634 0.2997 0.2796 0.183 Uiso 1 1 calc R U
H32B H 1.3843 0.3680 0.3608 0.183 Uiso 1 1 calc R U
C33 C 1.3619(10) 0.4660(9) 0.2254(7) 0.172(4) Uani 1 1 d D .
H33A H 1.3162 0.4735 0.1715 0.207 Uiso 1 1 calc R U
H33B H 1.3299 0.5460 0.2533 0.207 Uiso 1 1 calc R U
C34 C 1.4911(10) 0.4279(11) 0.1844(9) 0.232(5) Uani 1 1 d D .
H34A H 1.5011 0.4859 0.1335 0.349 Uiso 1 1 calc R U
H34B H 1.5369 0.4222 0.2369 0.349 Uiso 1 1 calc R U
H34C H 1.5231 0.3496 0.1551 0.349 Uiso 1 1 calc R U
C35 C 0.9191(4) -0.0064(4) 0.7174(3) 0.0620(11) Uani 1 1 d . .
H35A H 0.9600 -0.0937 0.7082 0.074 Uiso 1 1 calc R U
H35B H 0.8316 0.0214 0.7107 0.074 Uiso 1 1 calc R U
C36 C 0.9240(5) 0.0181(4) 0.8232(3) 0.0782(14) Uani 1 1 d D .
H36A H 0.8956 -0.0344 0.8702 0.094 Uiso 1 1 calc R U
H36B H 1.0110 -0.0039 0.8283 0.094 Uiso 1 1 calc R U
C37 C 0.8461(5) 0.1482(4) 0.8548(3) 0.0842(15) Uani 1 1 d D .
H37A H 0.7578 0.1686 0.8565 0.101 Uiso 1 1 calc R U
H37B H 0.8693 0.2021 0.8055 0.101 Uiso 1 1 calc R U
C38 C 0.8648(5) 0.1681(4) 0.9582(3) 0.0862(15) Uani 1 1 d D .
H38A H 0.8402 0.1146 1.0070 0.103 Uiso 1 1 calc R U
H38B H 0.9538 0.1445 0.9563 0.103 Uiso 1 1 calc R U
C39 C 0.7935(6) 0.2949(5) 0.9936(4) 0.111(2) Uani 1 1 d D .
H39A H 0.7043 0.3186 0.9966 0.134 Uiso 1 1 calc R U
H39B H 0.8174 0.3489 0.9449 0.134 Uiso 1 1 calc R U
C40 C 0.8155(7) 0.3115(6) 1.0962(5) 0.130(2) Uani 1 1 d D .
H40A H 0.7670 0.3950 1.1148 0.195 Uiso 1 1 calc R U
H40B H 0.7901 0.2599 1.1453 0.195 Uiso 1 1 calc R U
H40C H 0.9033 0.2903 1.0935 0.195 Uiso 1 1 calc R U

loop_
_atom_site_aniso_label
_atom_site_aniso_U_11
_atom_site_aniso_U_22
_atom_site_aniso_U_33
_atom_site_aniso_U_23
_atom_site_aniso_U_13
_atom_site_aniso_U_12
Si1 0.0568(7) 0.0523(7) 0.0468(6) 0.0125(5) 0.0031(5) -0.0296(5)
C1 0.113(4) 0.053(3) 0.087(4) 0.007(3) 0.020(3) -0.029(3)
C2 0.160(6) 0.064(3) 0.118(5) 0.013(3) 0.009(4) -0.063(4)
C3 0.126(6) 0.078(4) 0.209(9) -0.007(5) 0.057(6) -0.012(4)
C4 0.107(4) 0.113(4) 0.069(3) 0.023(3) -0.026(3) -0.060(4)
C5 0.174(7) 0.160(6) 0.056(3) 0.027(4) -0.019(4) -0.088(5)
C6 0.139(7) 0.316(13) 0.139(7) 0.038(7) -0.066(6) -0.128(8)
C7 0.063(3) 0.082(3) 0.063(3) 0.005(2) 0.005(2) -0.044(3)
C8 0.067(3) 0.097(4) 0.103(4) -0.018(3) -0.001(3) -0.015(3)
C9 0.098(4) 0.134(5) 0.121(5) -0.018(4) -0.037(4) -0.058(4)
C10 0.047(2) 0.055(2) 0.060(2) 0.014(2) -0.0052(18) -0.0223(19)
C11 0.041(2) 0.046(2) 0.047(2) 0.0141(17) -0.0036(16) -0.0219(17)
C12 0.050(2) 0.048(2) 0.0390(19) 0.0099(16) -0.0056(16) -0.0295(18)
C13 0.049(2) 0.052(2) 0.0372(19) 0.0095(16) -0.0062(16) -0.0314(18)
C14 0.047(2) 0.054(2) 0.042(2) 0.0120(17) -0.0022(16) -0.0299(19)
C15 0.047(2) 0.056(2) 0.044(2) 0.0045(18) -0.0014(17) -0.0313(19)
C16 0.050(2) 0.053(2) 0.045(2) 0.0068(17) -0.0098(17) -0.0265(19)
C17 0.049(2) 0.062(2) 0.048(2) -0.0019(19) -0.0061(18) -0.029(2)
C18 0.050(2) 0.056(2) 0.054(2) -0.0057(19) -0.0115(19) -0.022(2)
C19 0.052(3) 0.072(3) 0.073(3) -0.008(2) -0.008(2) -0.024(2)
C20 0.050(3) 0.087(4) 0.091(4) -0.009(3) -0.017(3) -0.015(3)
C21 0.068(3) 0.069(3) 0.085(3) 0.001(3) -0.024(3) -0.015(3)
C22 0.068(3) 0.063(3) 0.063(3) 0.003(2) -0.018(2) -0.023(2)
C23 0.053(2) 0.055(2) 0.050(2) -0.0007(18) -0.0156(18) -0.020(2)
C24 0.059(2) 0.053(2) 0.045(2) 0.0035(18) -0.0155(18) -0.027(2)
C25 0.045(2) 0.055(2) 0.045(2) 0.0034(18) -0.0074(17) -0.0261(19)
C26 0.053(2) 0.053(2) 0.0394(19) 0.0083(17) -0.0074(17) -0.0298(19)
C27 0.049(2) 0.056(2) 0.040(2) 0.0140(17) -0.0047(16) -0.0310(19)
C28 0.046(2) 0.049(2) 0.0395(19) 0.0090(16) -0.0048(16) -0.0280(18)
C29 0.048(2) 0.071(3) 0.061(3) 0.004(2) -0.0004(19) -0.027(2)
C30 0.132(5) 0.111(4) 0.098(4) 0.011(3) -0.008(4) -0.086(4)
C31 0.191(9) 0.147(7) 0.165(7) 0.044(6) -0.064(7) -0.117(7)
C32 0.112(5) 0.221(9) 0.101(5) 0.040(5) 0.002(4) -0.068(6)
C33 0.202(10) 0.206(10) 0.152(8) 0.001(7) 0.003(7) -0.141(9)
C34 0.246(14) 0.283(15) 0.200(11) -0.016(10) 0.014(10) -0.160(12)
C35 0.068(3) 0.063(3) 0.057(3) 0.015(2) -0.016(2) -0.032(2)
C36 0.089(3) 0.090(4) 0.060(3) 0.021(2) -0.015(2) -0.045(3)
C37 0.092(4) 0.080(4) 0.070(3) 0.004(3) -0.002(3) -0.034(3)
C38 0.096(4) 0.082(4) 0.069(3) 0.011(3) 0.001(3) -0.036(3)
C39 0.133(5) 0.099(5) 0.090(4) 0.007(3) -0.010(4) -0.045(4)
C40 0.172(7) 0.117(5) 0.104(5) -0.011(4) -0.034(5) -0.057(5)

loop_
_atom_type_symbol
_atom_type_description
_atom_type_scat_dispersion_real
_atom_type_scat_dispersion_imag
_atom_type_scat_source
C C 0.0033 0.0016 'International Tables Vol C Tables 4.2.6.8 and 6.1.1.4'
H H 0.0000 0.0000 'International Tables Vol C Tables 4.2.6.8 and 6.1.1.4'
Si Si 0.0817 0.0704 'International Tables Vol C Tables 4.2.6.8 and 6.1.1.4'

loop_
_geom_angle_atom_site_label_1
_geom_angle_atom_site_label_2
_geom_angle_atom_site_label_3
_geom_angle
_geom_angle_site_symmetry_1
_geom_angle_site_symmetry_3
C10 Si1 C4 106.8(2) . .
C10 Si1 C7 107.07(18) . .
C4 Si1 C7 110.1(2) . .
C10 Si1 C1 106.7(2) . .
C4 Si1 C1 116.5(3) . .
C7 Si1 C1 109.1(2) . .
C3 C1 C2 111.9(5) . .
C3 C1 Si1 114.7(4) . .
C2 C1 Si1 113.7(4) . .
C6 C4 C5 113.6(5) . .
C6 C4 Si1 114.6(5) . .
C5 C4 Si1 114.0(4) . .
C9 C7 C8 109.6(4) . .
C9 C7 Si1 112.5(3) . .
C8 C7 Si1 112.8(3) . .
C11 C10 Si1 178.5(4) . .
C10 C11 C12 178.3(4) . .
C13 C12 C28 122.7(3) . 2_666
C13 C12 C11 118.8(3) . .
C28 C12 C11 118.5(3) 2_666 .
C12 C13 C14 121.4(3) . .
C12 C13 C28 118.3(3) . .
C14 C13 C28 120.3(3) . .
C15 C14 C13 117.3(3) . .
C14 C15 C26 122.6(3) . .
C14 C15 C16 147.9(3) . .
C26 C15 C16 89.6(3) . .
C17 C16 C25 124.0(3) . .
C17 C16 C15 145.5(3) . .
C25 C16 C15 90.5(3) . .
C16 C17 C18 114.2(3) . .
C16 C17 C29 121.7(3) . .
C18 C17 C29 124.1(3) . .
C19 C18 C23 117.8(4) . .
C19 C18 C17 120.8(4) . .
C23 C18 C17 121.5(3) . .
C20 C19 C18 122.2(4) . .
C19 C20 C21 120.3(4) . .
C22 C21 C20 120.3(4) . .
C21 C22 C23 121.6(4) . .
C22 C23 C18 117.8(4) . .
C22 C23 C24 120.5(4) . .
C18 C23 C24 121.7(3) . .
C25 C24 C23 113.9(3) . .
C25 C24 C35 122.8(4) . .
C23 C24 C35 123.3(3) . .
C24 C25 C16 124.7(3) . .
C24 C25 C26 145.3(3) . .
C16 C25 C26 89.9(3) . .
C27 C26 C15 122.4(3) . .
C27 C26 C25 147.6(3) . .
C15 C26 C25 90.0(3) . .
C26 C27 C28 117.3(3) . .
C12 C28 C27 120.9(3) 2_666 .
C12 C28 C13 119.0(3) 2_666 .
C27 C28 C13 120.1(3) . .
C17 C29 C30 113.4(4) . .
C31 C30 C29 114.9(5) . .
C32 C31 C30 113.8(6) . .
C31 C32 C33 112.2(7) . .
C34 C33 C32 113.6(9) . .
C24 C35 C36 114.9(3) . .
C37 C36 C35 114.8(4) . .
C36 C37 C38 111.7(4) . .
C39 C38 C37 115.0(4) . .
C38 C39 C40 113.5(5) . .

loop_
_geom_bond_atom_site_label_1
_geom_bond_atom_site_label_2
_geom_bond_distance
_geom_bond_site_symmetry_2
Si1 C10 1.834(4) .
Si1 C4 1.873(5) .
Si1 C7 1.873(4) .
Si1 C1 1.876(5) .
C1 C3 1.505(6) .
C1 C2 1.524(6) .
C4 C6 1.504(8) .
C4 C5 1.532(7) .
C7 C9 1.523(7) .
C7 C8 1.523(7) .
C10 C11 1.201(5) .
C11 C12 1.439(4) .
C12 C13 1.407(5) .
C12 C28 1.408(5) 2_666
C13 C14 1.432(5) .
C13 C28 1.442(4) .
C14 C15 1.344(5) .
C15 C26 1.445(4) .
C15 C16 1.494(5) .
C16 C17 1.358(5) .
C16 C25 1.433(5) .
C17 C18 1.442(5) .
C17 C29 1.503(5) .
C18 C19 1.404(5) .
C18 C23 1.442(5) .
C19 C20 1.358(6) .
C20 C21 1.374(7) .
C21 C22 1.372(6) .
C22 C23 1.406(6) .
C23 C24 1.450(5) .
C24 C25 1.341(5) .
C24 C35 1.504(5) .
C25 C26 1.497(5) .
C26 C27 1.341(5) .
C27 C28 1.440(5) .
C28 C12 1.408(5) 2_666
C29 C30 1.508(7) .
C30 C31 1.507(8) .
C31 C32 1.438(7) .
C32 C33 1.539(7) .
C33 C34 1.416(8) .
C35 C36 1.514(6) .
C36 C37 1.510(6) .
C37 C38 1.522(6) .
C38 C39 1.486(6) .
C39 C40 1.515(6) .
